data_1011248
loop_
_publ_author_name
'Pauling, L'
'Neumann, E W'

_publ_section_title
;
The Crystal Structure of Binnite, (Cu, Fe)12 As4 S13 and the Chemical
Composition and Structure of Minerals of the Tetrahedrite Group.
;
_journal_coden_ASTM ZEKGAX
_journal_name_full
;
Zeitschrift fuer Kristallographie, Kristallgeometrie, Kristallphysik,
Kristallchemie (-144,1977)
;
_journal_page_first 54
_journal_page_last 62
_journal_volume 88
_journal_year 1934
_chemical_compound_source 'from Binnenthal, Wallis, Switzerland'
_chemical_formula_analytical 'Cu10 Fe2 As4 S13'
_chemical_formula_structural 'Cu12 As4 S13'
_chemical_formula_sum 'As4 Cu12 S13'
_chemical_name_mineral Tennantite
_chemical_name_systematic 'Copper arsenic sulfur (12/4/13)'
_space_group_IT_number 217
_symmetry_cell_setting cubic
_symmetry_Int_Tables_number 217
_symmetry_space_group_name_Hall 'I -4 2 3'
_symmetry_space_group_name_H-M 'I -4 3 m'
_cell_angle_alpha 90
_cell_angle_beta 90
_cell_angle_gamma 90
_cell_formula_units_Z 2
_cell_length_a 10.19(2)
_cell_length_b 10.19(2)
_cell_length_c 10.19(2)
_cell_volume 1058.1
_database_code_amcsd 0010519
_exptl_crystal_density_diffrn 4.643
_cod_database_code 1011248

loop_
_space_group_symop_operation_xyz
x,y,z
y,z,x
z,x,y
x,z,y
y,x,z
z,y,x
x,-y,-z
y,-z,-x
z,-x,-y
x,-z,-y
y,-x,-z
z,-y,-x
-x,y,-z
-y,z,-x
-z,x,-y
-x,z,-y
-y,x,-z
-z,y,-x
-x,-y,z
-y,-z,x
-z,-x,y
-x,-z,y
-y,-x,z
-z,-y,x
1/2+x,1/2+y,1/2+z
1/2+y,1/2+z,1/2+x
1/2+z,1/2+x,1/2+y
1/2+x,1/2+z,1/2+y
1/2+y,1/2+x,1/2+z
1/2+z,1/2+y,1/2+x
1/2+x,1/2-y,1/2-z
1/2+y,1/2-z,1/2-x
1/2+z,1/2-x,1/2-y
1/2+x,1/2-z,1/2-y
1/2+y,1/2-x,1/2-z
1/2+z,1/2-y,1/2-x
1/2-x,1/2+y,1/2-z
1/2-y,1/2+z,1/2-x
1/2-z,1/2+x,1/2-y
1/2-x,1/2+z,1/2-y
1/2-y,1/2+x,1/2-z
1/2-z,1/2+y,1/2-x
1/2-x,1/2-y,1/2+z
1/2-y,1/2-z,1/2+x
1/2-z,1/2-x,1/2+y
1/2-x,1/2-z,1/2+y
1/2-y,1/2-x,1/2+z
1/2-z,1/2-y,1/2+x

loop_
_atom_site_label
_atom_site_type_symbol
_atom_site_symmetry_multiplicity
_atom_site_Wyckoff_symbol
_atom_site_fract_x
_atom_site_fract_y
_atom_site_fract_z
_atom_site_occupancy
_atom_site_attached_hydrogens
_atom_site_calc_flag
As1 As3+ 8 c 0.255(5) 0.255(5) 0.255(5) 1. 0 d
Cu1 Cu1+ 12 d 0.25 0.5 0. 1. 0 d
Cu2 Cu1+ 12 e 0.225(5) 0. 0. 1. 0 d
S1 S2- 24 g 0.122(5) 0.122(5) 0.363(5) 1. 0 d
S2 S2- 2 a 0. 0. 0. 1. 0 d

loop_
_atom_type_symbol
_atom_type_oxidation_number
As3+ 3.000
Cu1+ 1.167
S2- -2.000

loop_
_cod_related_entry_id
_cod_related_entry_database
_cod_related_entry_code
1 AMCSD 0010519
